data_7106119
loop_
_publ_author_name
'Jun feng Zhang'
'Minsung Park'
'WenXiu Ren'
'Youngmee Kim'
'Sung-Jin Kim'
'Jong Hwa Jung'
'Jong Seung Kim'

_publ_section_title
;
 A pellet-type optical nanomaterial of silica-based
 naphthalimide-DPA-Cu(II) complexes: recyclable fluorescence detection of
 pyrophosphate with high sensitivity
;
_journal_name_full Chem.Commun.
_journal_page_first 3568
_journal_paper_doi 10.1039/c1cc00021g
_journal_volume 47
_journal_year 2011
_chemical_formula_sum 'C30 H29 Cl2 Cu N5 O10'
_chemical_formula_weight 754.02
_chemical_name_systematic
;
?
;
_space_group_IT_number 2
_symmetry_cell_setting triclinic
_symmetry_space_group_name_Hall '-P 1'
_symmetry_space_group_name_H-M 'P -1'
_atom_sites_solution_hydrogens geom
_atom_sites_solution_primary direct
_atom_sites_solution_secondary difmap
_audit_creation_method SHELXL-97
_cell_angle_alpha 71.39(3)
_cell_angle_beta 88.55(3)
_cell_angle_gamma 88.32(3)
_cell_formula_units_Z 6
_cell_length_a 8.4570(17)
_cell_length_b 23.015(5)
_cell_length_c 26.227(5)
_cell_measurement_reflns_used 877
_cell_measurement_temperature 293(2)
_cell_measurement_theta_max 19.02
_cell_measurement_theta_min 2.22
_cell_volume 4835.1(19)
_computing_cell_refinement 'Bruker SMART'
_computing_data_collection 'Bruker SMART'
_computing_data_reduction 'Bruker SAINT'
_computing_molecular_graphics 'Bruker SHELXTL'
_computing_publication_material 'Bruker SHELXTL'
_computing_structure_refinement 'SHELXL-97 (Sheldrick, 1997)'
_computing_structure_solution 'SHELXS-97 (Sheldrick, 1990)'
_diffrn_ambient_temperature 293(2)
_diffrn_measured_fraction_theta_full 0.949
_diffrn_measured_fraction_theta_max 0.949
_diffrn_measurement_device_type 'CCD area detector'
_diffrn_measurement_method 'phi and omega scans'
_diffrn_radiation_monochromator graphite
_diffrn_radiation_source 'fine-focus sealed tube'
_diffrn_radiation_type MoK\a
_diffrn_radiation_wavelength 0.71073
_diffrn_reflns_av_R_equivalents 0.1960
_diffrn_reflns_av_sigmaI/netI 0.8643
_diffrn_reflns_limit_h_max 10
_diffrn_reflns_limit_h_min -10
_diffrn_reflns_limit_k_max 20
_diffrn_reflns_limit_k_min -28
_diffrn_reflns_limit_l_max 32
_diffrn_reflns_limit_l_min -32
_diffrn_reflns_number 26100
_diffrn_reflns_theta_full 26.00
_diffrn_reflns_theta_max 26.00
_diffrn_reflns_theta_min 2.06
_exptl_absorpt_coefficient_mu 0.909
_exptl_absorpt_correction_T_max 0.991
_exptl_absorpt_correction_T_min 0.849
_exptl_absorpt_correction_type multi-scan
_exptl_absorpt_process_details '(SADABS; Bruker, 1997)'
_exptl_crystal_colour blue
_exptl_crystal_density_diffrn 1.554
_exptl_crystal_density_method 'not measured'
_exptl_crystal_description plate
_exptl_crystal_F_000 2322
_exptl_crystal_size_max 0.35
_exptl_crystal_size_mid 0.15
_exptl_crystal_size_min 0.01
_refine_diff_density_max 0.838
_refine_diff_density_min -0.944
_refine_diff_density_rms 0.124
_refine_ls_extinction_coef 0.0021(2)
_refine_ls_extinction_expression Fc^*^=kFc[1+0.001xFc^2^\l^3^/sin(2\q)]^-1/4^
_refine_ls_extinction_method SHELXL
_refine_ls_goodness_of_fit_ref 0.635
_refine_ls_hydrogen_treatment constr
_refine_ls_matrix_type full
_refine_ls_number_parameters 1191
_refine_ls_number_reflns 18050
_refine_ls_number_restraints 679
_refine_ls_restrained_S_all 0.623
_refine_ls_R_factor_all 0.4893
_refine_ls_R_factor_gt 0.1256
_refine_ls_shift/su_max 0.002
_refine_ls_shift/su_mean 0.001
_refine_ls_structure_factor_coef Fsqd
_refine_ls_weighting_details 'calc w=1/[\s^2^(Fo^2^)+(0.1368P)^2^+0.0000P] where P=(Fo^2^+2Fc^2^)/3'
_refine_ls_weighting_scheme calc
_refine_ls_wR_factor_gt 0.2695
_refine_ls_wR_factor_ref 0.3846
_reflns_number_gt 7809
_reflns_number_total 18050
_reflns_threshold_expression >2sigma(I)
_cod_data_source_file c1cc00021g.txt
_cod_data_source_block ym503sadp-1
_cod_depositor_comments
;
The following automatic conversions were performed:

'_symmetry_cell_setting' value 'Triclinic' changed to 'triclinic'
according to the built-in table from CIF Core dictionary named
'cif_core.dic' version 2.4.1 from 2010-06-29.

Automatic conversion script
Id: cif_fix_values 1646 2011-03-28 12:23:43Z adriana 
;
_cod_original_cell_volume 4835.1(17)
_cod_original_sg_symbol_H-M P-1
_cod_database_code 7106119

loop_
_symmetry_equiv_pos_as_xyz
'x, y, z'
'-x, -y, -z'

loop_
_atom_site_label
_atom_site_type_symbol
_atom_site_fract_x
_atom_site_fract_y
_atom_site_fract_z
_atom_site_U_iso_or_equiv
_atom_site_adp_type
_atom_site_occupancy
_atom_site_symmetry_multiplicity
_atom_site_calc_flag
_atom_site_refinement_flags
_atom_site_disorder_assembly
_atom_site_disorder_group
Cu1 Cu 0.0871(5) 0.24025(17) 0.10335(15) 0.0587(13) Uani 1 1 d . . .
Cu2 Cu 0.5797(5) 0.42668(16) 0.23018(14) 0.0588(13) Uani 1 1 d . . .
Cu3 Cu 0.2465(5) 0.09341(16) 0.56338(15) 0.0572(13) Uani 1 1 d . . .
N12 N 0.076(3) 0.1475(10) 0.1041(8) 0.053(7) Uani 1 1 d U . .
N14 N 0.300(3) 0.0581(9) -0.0923(8) 0.068(8) Uani 1 1 d DU . .
N15 N 0.125(3) 0.3242(10) 0.0792(9) 0.070(8) Uani 1 1 d DU . .
N22 N 0.596(3) 0.5152(10) 0.2245(8) 0.050(6) Uani 1 1 d U . .
N24 N 0.359(3) 0.6070(9) 0.4258(9) 0.074(8) Uani 1 1 d DU . .
N25 N 0.536(3) 0.3412(10) 0.2571(8) 0.048(6) Uani 1 1 d U . .
N32 N 0.262(3) 0.1845(10) 0.5606(9) 0.056(7) Uani 1 1 d U . .
N34 N 0.025(3) 0.2748(8) 0.7608(8) 0.075(8) Uani 1 1 d DU . .
N35 N 0.200(3) 0.0048(10) 0.5872(8) 0.058(7) Uani 1 1 d U . .
O11 O 0.335(3) 0.1624(11) -0.1272(9) 0.114(10) Uani 1 1 d . . .
O12 O 0.308(3) -0.0420(10) -0.0601(8) 0.094(8) Uani 1 1 d U . .
O21 O 0.333(3) 0.5106(11) 0.4582(8) 0.096(9) Uani 1 1 d . . .
O22 O 0.355(3) 0.7110(9) 0.3902(9) 0.106(9) Uani 1 1 d DU . .
O31 O 0.000(3) 0.1708(8) 0.7949(8) 0.095(8) Uani 1 1 d . . .
O32 O 0.023(3) 0.3758(11) 0.7250(9) 0.113(9) Uani 1 1 d U . .
N11 N -0.1257(18) 0.2450(9) 0.0712(7) 0.061(7) Uani 1 1 d GU . .
C11 C -0.203(2) 0.2987(7) 0.0413(8) 0.072(12) Uani 1 1 d G . .
H11 H -0.1588 0.3365 0.0369 0.087 Uiso 1 1 calc R . .
C12 C -0.347(2) 0.2958(7) 0.0178(7) 0.112(15) Uani 1 1 d G . .
H12 H -0.3990 0.3318 -0.0022 0.134 Uiso 1 1 calc R . .
C13 C -0.4136(18) 0.2393(9) 0.0243(7) 0.063(9) Uani 1 1 d GU . .
H13 H -0.5099 0.2375 0.0086 0.075 Uiso 1 1 calc R . .
C14 C -0.336(2) 0.1857(7) 0.0542(7) 0.070(11) Uani 1 1 d G . .
H14 H -0.3806 0.1479 0.0586 0.084 Uiso 1 1 calc R . .
C15 C -0.192(2) 0.1885(7) 0.0777(7) 0.060(9) Uani 1 1 d GU . .
C16 C -0.104(3) 0.1391(12) 0.1135(10) 0.056(9) Uani 1 1 d U . .
H16A H -0.1332 0.1009 0.1084 0.067 Uiso 1 1 calc R . .
H16B H -0.1307 0.1365 0.1503 0.067 Uiso 1 1 calc R . .
C17 C 0.173(3) 0.1164(12) 0.1538(10) 0.052(8) Uani 1 1 d U . .
H17A H 0.1053 0.1087 0.1855 0.062 Uiso 1 1 calc R . .
H17B H 0.2130 0.0771 0.1521 0.062 Uiso 1 1 calc R . .
N13 N 0.294(2) 0.2165(9) 0.1366(7) 0.069(8) Uani 1 1 d GU . .
C18 C 0.310(2) 0.1533(8) 0.1598(7) 0.048(8) Uani 1 1 d GU . .
C19 C 0.446(3) 0.1283(7) 0.1882(7) 0.066(9) Uani 1 1 d GU . .
H19 H 0.4569 0.0860 0.2038 0.079 Uiso 1 1 calc R . .
C110 C 0.565(2) 0.1663(11) 0.1933(7) 0.084(10) Uani 1 1 d GU . .
H110 H 0.6556 0.1495 0.2123 0.101 Uiso 1 1 calc R . .
C111 C 0.548(2) 0.2295(10) 0.1701(8) 0.082(13) Uani 1 1 d G . .
H111 H 0.6279 0.2550 0.1735 0.098 Uiso 1 1 calc R . .
C112 C 0.413(3) 0.2546(6) 0.1417(7) 0.078(11) Uani 1 1 d GU . .
H112 H 0.4016 0.2969 0.1261 0.094 Uiso 1 1 calc R . .
C118 C 0.219(4) 0.0122(5) -0.0015(7) 0.063(10) Uani 1 1 d DU . .
C119 C 0.175(3) -0.0406(8) 0.0391(8) 0.080(10) Uani 1 1 d DU . .
H119 H 0.1889 -0.0794 0.0356 0.096 Uiso 1 1 calc R . .
C120 C 0.109(3) -0.0319(10) 0.0853(9) 0.048(8) Uani 1 1 d DU . .
H120 H 0.0707 -0.0659 0.1121 0.057 Uiso 1 1 calc R . .
C121 C 0.097(3) 0.0247(7) 0.0937(8) 0.062(9) Uani 1 1 d DU . .
H121 H 0.0552 0.0280 0.1258 0.074 Uiso 1 1 calc R . .
C113 C 0.135(2) 0.1344(9) 0.0588(6) 0.058(9) Uani 1 1 d GU . .
C114 C 0.179(2) 0.1857(6) 0.0164(8) 0.075(10) Uani 1 1 d GU . .
H114 H 0.1691 0.2245 0.0201 0.090 Uiso 1 1 calc R . .
C115 C 0.236(2) 0.1790(7) -0.0316(6) 0.060(9) Uani 1 1 d GU . .
H115 H 0.2652 0.2133 -0.0599 0.072 Uiso 1 1 calc R . .
C116 C 0.250(2) 0.1210(9) -0.0372(6) 0.068(10) Uani 1 1 d GDU . .
C117 C 0.207(2) 0.0697(6) 0.0052(7) 0.054(8) Uani 1 1 d GDU . .
C122 C 0.149(2) 0.0764(7) 0.0532(6) 0.059(9) Uani 1 1 d GDU . .
C123 C 0.302(4) 0.1161(11) -0.0865(8) 0.096(12) Uani 1 1 d DU . .
C124 C 0.280(5) 0.0051(8) -0.0489(8) 0.123(14) Uani 1 1 d DU . .
C125 C 0.351(3) 0.0572(15) -0.1488(9) 0.081(10) Uani 1 1 d DU . .
H12A H 0.3227 0.0959 -0.1756 0.097 Uiso 1 1 calc R . .
H12B H 0.2989 0.0245 -0.1573 0.097 Uiso 1 1 calc R . .
C126 C 0.532(3) 0.0467(11) -0.1483(11) 0.140(18) Uani 1 1 d D . .
H12C H 0.5583 0.0045 -0.1280 0.168 Uiso 1 1 calc R . .
H12D H 0.5820 0.0734 -0.1318 0.168 Uiso 1 1 calc R . .
C127 C 0.589(4) 0.0611(11) -0.2072(10) 0.100(11) Uani 1 1 d DU . .
H12E H 0.6963 0.0455 -0.2074 0.120 Uiso 1 1 calc R . .
H12F H 0.5234 0.0391 -0.2245 0.120 Uiso 1 1 calc R . .
C128 C 0.584(6) 0.1295(13) -0.2409(13) 0.21(3) Uani 1 1 d D . .
H12G H 0.5456 0.1534 -0.2190 0.317 Uiso 1 1 calc R . .
H12H H 0.5151 0.1357 -0.2708 0.317 Uiso 1 1 calc R . .
H12I H 0.6887 0.1421 -0.2540 0.317 Uiso 1 1 calc R . .
C129 C 0.170(4) 0.3731(10) 0.0595(11) 0.076(10) Uani 1 1 d DU . .
C130 C 0.212(4) 0.4407(10) 0.0320(11) 0.085(11) Uiso 1 1 d D . .
H13A H 0.2261 0.4483 -0.0060 0.127 Uiso 1 1 calc R . .
H13B H 0.3080 0.4493 0.0466 0.127 Uiso 1 1 calc R . .
H13C H 0.1278 0.4667 0.0382 0.127 Uiso 1 1 calc R . .
N21 N 0.3745(17) 0.4531(8) 0.1959(6) 0.052(6) Uani 1 1 d GU . .
C21 C 0.256(2) 0.4141(6) 0.1923(7) 0.050(8) Uani 1 1 d GU . .
H21 H 0.2675 0.3721 0.2092 0.060 Uiso 1 1 calc R . .
C22 C 0.1201(19) 0.4380(9) 0.1636(8) 0.079(11) Uani 1 1 d G . .
H22 H 0.0408 0.4119 0.1612 0.095 Uiso 1 1 calc R . .
C23 C 0.103(2) 0.5008(10) 0.1384(8) 0.085(11) Uani 1 1 d GU . .
H23 H 0.0120 0.5167 0.1192 0.102 Uiso 1 1 calc R . .
C24 C 0.221(3) 0.5398(7) 0.1420(8) 0.110(12) Uani 1 1 d GU . .
H24 H 0.2099 0.5819 0.1251 0.132 Uiso 1 1 calc R . .
C25 C 0.357(2) 0.5160(7) 0.1707(8) 0.071(10) Uani 1 1 d GU . .
C26 C 0.511(3) 0.5448(12) 0.1766(10) 0.052(8) Uani 1 1 d U . .
H26A H 0.5792 0.5459 0.1460 0.062 Uiso 1 1 calc R . .
H26B H 0.4887 0.5869 0.1751 0.062 Uiso 1 1 calc R . .
C27 C 0.774(4) 0.5286(14) 0.2178(12) 0.075(10) Uani 1 1 d U . .
H27A H 0.8103 0.5320 0.1816 0.090 Uiso 1 1 calc R . .
H27B H 0.7951 0.5668 0.2244 0.090 Uiso 1 1 calc R . .
N23 N 0.7902(18) 0.4216(9) 0.2628(7) 0.062(8) Uani 1 1 d GU . .
C28 C 0.855(2) 0.4785(7) 0.2562(6) 0.047(8) Uani 1 1 d GU . .
C29 C 1.000(2) 0.4820(7) 0.2785(8) 0.068(10) Uani 1 1 d G . .
H29 H 1.0433 0.5201 0.2741 0.081 Uiso 1 1 calc R . .
C210 C 1.0810(19) 0.4287(10) 0.3074(8) 0.096(12) Uani 1 1 d GU . .
H210 H 1.1783 0.4310 0.3223 0.115 Uiso 1 1 calc R . .
C211 C 1.017(2) 0.3718(8) 0.3140(7) 0.072(11) Uani 1 1 d G . .
H211 H 1.0706 0.3361 0.3333 0.087 Uiso 1 1 calc R . .
C212 C 0.871(2) 0.3683(7) 0.2917(7) 0.073(11) Uani 1 1 d G . .
H212 H 0.8280 0.3303 0.2961 0.088 Uiso 1 1 calc R . .
C218 C 0.447(4) 0.6492(7) 0.3378(8) 0.069(10) Uani 1 1 d D . .
C219 C 0.486(3) 0.7043(10) 0.2992(8) 0.082(10) Uani 1 1 d DU . .
H219 H 0.4626 0.7418 0.3044 0.098 Uiso 1 1 calc R . .
C220 C 0.560(3) 0.7008(9) 0.2524(9) 0.052(8) Uani 1 1 d DU . .
H220 H 0.6042 0.7354 0.2278 0.062 Uiso 1 1 calc R . .
C221 C 0.569(3) 0.6446(6) 0.2431(8) 0.047(7) Uani 1 1 d DU . .
H221 H 0.6105 0.6453 0.2097 0.056 Uiso 1 1 calc R . .
C222 C 0.523(2) 0.5875(6) 0.2770(6) 0.047(7) Uani 1 1 d GDU . .
C213 C 0.534(2) 0.5291(8) 0.2722(5) 0.043(7) Uani 1 1 d GU . .
C214 C 0.490(2) 0.4786(5) 0.3152(8) 0.071(10) Uani 1 1 d GU . .
H214 H 0.4968 0.4395 0.3120 0.085 Uiso 1 1 calc R . .
C215 C 0.434(2) 0.4864(8) 0.3630(6) 0.080(11) Uani 1 1 d G . .
H215 H 0.4047 0.4526 0.3917 0.096 Uiso 1 1 calc R . .
C216 C 0.423(2) 0.5448(10) 0.3678(5) 0.090(13) Uani 1 1 d GD . .
C217 C 0.468(2) 0.5954(7) 0.3248(7) 0.056(8) Uani 1 1 d GDU . .
C223 C 0.365(5) 0.5513(12) 0.4158(9) 0.103(13) Uani 1 1 d DU . .
C224 C 0.384(4) 0.6604(10) 0.3832(8) 0.091(11) Uani 1 1 d DU . .
C225 C 0.313(2) 0.6181(14) 0.4792(10) 0.092(13) Uani 1 1 d D . .
H22A H 0.3622 0.5871 0.5091 0.111 Uiso 1 1 calc R . .
H22B H 0.3477 0.6580 0.4788 0.111 Uiso 1 1 calc R . .
C226 C 0.131(2) 0.6150(17) 0.4857(8) 0.119(16) Uani 1 1 d D . .
H22C H 0.0931 0.5813 0.4751 0.143 Uiso 1 1 calc R . .
H22D H 0.0825 0.6528 0.4630 0.143 Uiso 1 1 calc R . .
C227 C 0.089(6) 0.6054(15) 0.5452(10) 0.164(17) Uani 1 1 d DU . .
H22E H -0.0097 0.6267 0.5487 0.197 Uiso 1 1 calc R . .
H22F H 0.1720 0.6199 0.5626 0.197 Uiso 1 1 calc R . .
C228 C 0.072(6) 0.5355(16) 0.5693(16) 0.17(2) Uani 1 1 d D . .
H22G H -0.0036 0.5218 0.5492 0.260 Uiso 1 1 calc R . .
H22H H 0.0375 0.5252 0.6061 0.260 Uiso 1 1 calc R . .
H22I H 0.1729 0.5157 0.5674 0.260 Uiso 1 1 calc R . .
C229 C 0.513(3) 0.2885(12) 0.2669(10) 0.055(8) Uani 1 1 d U . .
C230 C 0.453(4) 0.2326(13) 0.3061(11) 0.084(11) Uani 1 1 d U . .
H23A H 0.3872 0.2433 0.3324 0.126 Uiso 1 1 calc R . .
H23B H 0.5398 0.2070 0.3237 0.126 Uiso 1 1 calc R . .
H23C H 0.3914 0.2110 0.2880 0.126 Uiso 1 1 calc R . .
N31 N 0.0355(19) 0.1165(9) 0.5327(6) 0.083(9) Uani 1 1 d GU . .
C31 C -0.084(3) 0.0805(6) 0.5242(7) 0.071(10) Uani 1 1 d GU . .
H31 H -0.0773 0.0381 0.5394 0.085 Uiso 1 1 calc R . .
C32 C -0.213(2) 0.1079(9) 0.4929(8) 0.087(12) Uani 1 1 d G . .
H32 H -0.2923 0.0838 0.4872 0.105 Uiso 1 1 calc R . .
C33 C -0.2222(19) 0.1713(10) 0.4701(7) 0.083(10) Uani 1 1 d GU . .
H33 H -0.3083 0.1896 0.4492 0.099 Uiso 1 1 calc R . .
C34 C -0.103(2) 0.2073(6) 0.4786(7) 0.063(8) Uani 1 1 d GU . .
H34 H -0.1094 0.2497 0.4634 0.076 Uiso 1 1 calc R . .
C35 C 0.026(2) 0.1799(8) 0.5099(7) 0.043(7) Uani 1 1 d GU . .
C36 C 0.170(3) 0.2152(13) 0.5099(11) 0.062(9) Uani 1 1 d U . .
H36A H 0.1408 0.2568 0.5082 0.074 Uiso 1 1 calc R . .
H36B H 0.2360 0.2170 0.4786 0.074 Uiso 1 1 calc R . .
C37 C 0.437(3) 0.1989(12) 0.5527(10) 0.053(8) Uani 1 1 d U . .
H37A H 0.4680 0.2063 0.5154 0.064 Uiso 1 1 calc R . .
H37B H 0.4580 0.2353 0.5622 0.064 Uiso 1 1 calc R . .
N33 N 0.4563(18) 0.0895(9) 0.5944(6) 0.052(7) Uani 1 1 d GU . .
C38 C 0.529(2) 0.1449(7) 0.5881(7) 0.066(10) Uani 1 1 d GU . .
C39 C 0.671(3) 0.1456(8) 0.6131(8) 0.064(11) Uani 1 1 d G . .
H39 H 0.7194 0.1827 0.6090 0.077 Uiso 1 1 calc R . .
C310 C 0.7415(19) 0.0910(11) 0.6444(8) 0.092(11) Uani 1 1 d GU . .
H310 H 0.8368 0.0914 0.6611 0.111 Uiso 1 1 calc R . .
C311 C 0.669(3) 0.0356(8) 0.6506(7) 0.081(12) Uani 1 1 d G . .
H311 H 0.7164 -0.0010 0.6715 0.097 Uiso 1 1 calc R . .
C312 C 0.527(3) 0.0349(7) 0.6256(7) 0.070(10) Uani 1 1 d GU . .
H312 H 0.4784 -0.0022 0.6298 0.084 Uiso 1 1 calc R . .
C318 C 0.112(3) 0.3227(6) 0.6652(7) 0.062(10) Uani 1 1 d D . .
C319 C 0.172(3) 0.3693(9) 0.6215(6) 0.044(6) Uani 1 1 d DU . .
H319 H 0.1698 0.4083 0.6250 0.052 Uiso 1 1 calc R . .
C320 C 0.234(3) 0.3645(10) 0.5735(8) 0.053(7) Uani 1 1 d DU . .
H320 H 0.2678 0.3978 0.5449 0.064 Uiso 1 1 calc R . .
C321 C 0.240(3) 0.3043(8) 0.5729(8) 0.074(9) Uani 1 1 d DU . .
H321 H 0.2851 0.2959 0.5432 0.089 Uiso 1 1 calc R . .
C322 C 0.182(2) 0.2564(7) 0.6156(6) 0.056(8) Uani 1 1 d GDU . .
C313 C 0.196(2) 0.1985(9) 0.6098(6) 0.076(10) Uani 1 1 d GU . .
C314 C 0.153(2) 0.1470(6) 0.6522(8) 0.068(9) Uani 1 1 d GU . .
H314 H 0.1628 0.1083 0.6483 0.081 Uiso 1 1 calc R . .
C315 C 0.096(2) 0.1535(6) 0.7003(6) 0.072(10) Uani 1 1 d GU . .
H315 H 0.0678 0.1190 0.7286 0.086 Uiso 1 1 calc R . .
C316 C 0.082(2) 0.2114(8) 0.7061(5) 0.046(7) Uani 1 1 d GDU . .
C317 C 0.125(2) 0.2628(6) 0.6637(7) 0.053(8) Uani 1 1 d GDU . .
C323 C 0.035(3) 0.2165(10) 0.7557(6) 0.058(8) Uani 1 1 d DU . .
C324 C 0.058(4) 0.3242(11) 0.7152(7) 0.070(9) Uani 1 1 d DU . .
C325 C -0.020(3) 0.2813(17) 0.8160(10) 0.116(16) Uani 1 1 d D . .
H32A H 0.0299 0.3167 0.8205 0.139 Uiso 1 1 calc R . .
H32B H 0.0142 0.2451 0.8446 0.139 Uiso 1 1 calc R . .
C326 C -0.201(3) 0.2891(15) 0.8180(11) 0.091(11) Uani 1 1 d DU . .
H32C H -0.2322 0.3312 0.7989 0.109 Uiso 1 1 calc R . .
H32D H -0.2503 0.2628 0.8007 0.109 Uiso 1 1 calc R . .
C327 C -0.258(5) 0.2719(15) 0.8772(11) 0.139(15) Uani 1 1 d DU . .
H32E H -0.3639 0.2885 0.8786 0.167 Uiso 1 1 calc R . .
H32F H -0.1890 0.2903 0.8964 0.167 Uiso 1 1 calc R . .
C328 C -0.258(5) 0.2020(14) 0.9053(15) 0.154(17) Uani 1 1 d DU . .
H32G H -0.3258 0.1834 0.8863 0.231 Uiso 1 1 calc R . .
H32H H -0.2968 0.1935 0.9417 0.231 Uiso 1 1 calc R . .
H32I H -0.1526 0.1855 0.9055 0.231 Uiso 1 1 calc R . .
C329 C 0.166(4) -0.0424(14) 0.6111(11) 0.061(9) Uani 1 1 d U . .
C330 C 0.115(5) -0.1008(16) 0.6347(14) 0.111(14) Uani 1 1 d U . .
H33A H 0.0199 -0.1064 0.6178 0.167 Uiso 1 1 calc R . .
H33B H 0.0939 -0.1075 0.6723 0.167 Uiso 1 1 calc R . .
H33C H 0.1951 -0.1295 0.6307 0.167 Uiso 1 1 calc R . .
Cl11 Cl -0.0005(13) 0.2374(4) 0.2300(4) 0.081(3) Uani 1 1 d . . .
O111 O -0.041(3) 0.2260(11) 0.1815(10) 0.102(8) Uani 1 1 d U . .
O112 O 0.108(3) 0.1861(13) 0.2551(10) 0.122(10) Uani 1 1 d U . .
O113 O -0.135(3) 0.2281(10) 0.2645(9) 0.096(8) Uani 1 1 d U . .
O114 O 0.083(4) 0.2881(12) 0.2198(10) 0.138(12) Uani 1 1 d . . .
Cl21 Cl 0.6686(12) 0.4287(5) 0.1043(3) 0.093(4) Uani 1 1 d . . .
O211 O 0.710(3) 0.4407(9) 0.1523(8) 0.077(7) Uani 1 1 d U . .
O212 O 0.559(4) 0.3820(16) 0.1148(12) 0.176(15) Uani 1 1 d . . .
O213 O 0.790(3) 0.4293(10) 0.0708(9) 0.094(8) Uani 1 1 d U . .
O214 O 0.561(4) 0.4781(15) 0.0770(12) 0.151(12) Uani 1 1 d U . .
Cl31 Cl 0.3289(13) 0.0978(4) 0.4374(4) 0.083(3) Uani 1 1 d . . .
O311 O 0.379(3) 0.1085(9) 0.4858(8) 0.081(7) Uani 1 1 d U . .
O312 O 0.225(3) 0.1492(11) 0.4110(9) 0.118(10) Uani 1 1 d . . .
O313 O 0.467(3) 0.0996(11) 0.4040(9) 0.105(9) Uani 1 1 d U . .
O314 O 0.254(3) 0.0439(9) 0.4415(10) 0.121(10) Uani 1 1 d . . .
Cl41 Cl 0.1334(14) 0.9827(4) 0.7413(3) 0.092(4) Uani 1 1 d . . .
O411 O 0.097(3) 0.9939(11) 0.7893(10) 0.119(9) Uani 1 1 d U . .
O412 O 0.285(5) 1.0096(17) 0.7231(14) 0.179(14) Uani 1 1 d U . .
O413 O 0.034(4) 1.0109(11) 0.6989(10) 0.133(12) Uani 1 1 d . . .
O414 O 0.123(3) 0.9173(11) 0.7520(9) 0.108(8) Uani 1 1 d U . .
Cl51 Cl 0.4664(13) 0.3168(5) 0.4077(3) 0.077(3) Uani 1 1 d . . .
O511 O 0.361(4) 0.3431(13) 0.3670(11) 0.151(13) Uani 1 1 d . . .
O512 O 0.616(4) 0.3426(14) 0.3890(12) 0.154(12) Uani 1 1 d U . .
O513 O 0.411(3) 0.3304(12) 0.4527(10) 0.120(9) Uani 1 1 d U . .
O514 O 0.485(3) 0.2561(14) 0.4186(10) 0.134(10) Uani 1 1 d U . .
Cl61 Cl 0.8034(13) 0.6501(4) 0.0741(4) 0.090(4) Uani 1 1 d . . .
O611 O 0.720(4) 0.6709(14) 0.1188(12) 0.167(12) Uani 1 1 d U . .
O612 O 0.810(3) 0.5888(12) 0.0854(10) 0.106(9) Uani 1 1 d U . .
O613 O 0.692(3) 0.6731(13) 0.0338(11) 0.138(12) Uani 1 1 d . . .
O614 O 0.944(4) 0.6771(13) 0.0572(11) 0.134(10) Uani 1 1 d U . .

loop_
_atom_site_aniso_label
_atom_site_aniso_U_11
_atom_site_aniso_U_22
_atom_site_aniso_U_33
_atom_site_aniso_U_23
_atom_site_aniso_U_13
_atom_site_aniso_U_12
Cu1 0.062(3) 0.035(2) 0.076(3) -0.012(2) -0.022(3) 0.004(2)
Cu2 0.066(4) 0.038(3) 0.066(2) -0.006(2) -0.021(3) 0.006(2)
Cu3 0.058(3) 0.041(3) 0.068(3) -0.009(2) -0.019(2) 0.006(2)
N12 0.053(7) 0.053(7) 0.053(7) -0.016(2) -0.0013(10) -0.0013(10)
N14 0.068(8) 0.069(8) 0.068(8) -0.022(3) -0.0014(10) -0.0014(10)
N15 0.070(8) 0.070(8) 0.071(8) -0.022(3) -0.0013(10) -0.0012(10)
N22 0.049(6) 0.049(6) 0.050(6) -0.015(2) -0.0011(10) -0.0011(10)
N24 0.074(8) 0.074(8) 0.074(8) -0.024(3) -0.0014(10) -0.0015(10)
N25 0.048(7) 0.048(6) 0.048(6) -0.015(2) -0.0010(10) -0.0008(10)
N32 0.056(7) 0.056(7) 0.056(7) -0.017(2) -0.0013(10) -0.0013(10)
N34 0.075(8) 0.075(8) 0.075(8) -0.024(3) -0.0013(10) -0.0016(10)
N35 0.058(7) 0.057(7) 0.058(7) -0.018(2) -0.0009(10) -0.0009(10)
O11 0.15(3) 0.12(2) 0.065(14) -0.014(15) -0.008(16) 0.01(2)
O12 0.095(8) 0.093(8) 0.094(8) -0.031(3) -0.003(2) -0.002(2)
O21 0.09(2) 0.13(2) 0.083(16) -0.051(16) 0.001(16) 0.028(17)
O22 0.107(9) 0.105(9) 0.107(9) -0.034(3) -0.003(2) -0.002(2)
O31 0.13(2) 0.035(12) 0.102(17) -0.002(12) 0.007(16) -0.006(13)
O32 0.113(9) 0.112(9) 0.114(9) -0.036(3) -0.003(2) -0.002(2)
N11 0.061(7) 0.061(7) 0.061(7) -0.020(2) -0.0013(10) -0.0013(10)
C11 0.10(3) 0.010(15) 0.09(2) 0.006(15) -0.03(2) 0.007(17)
C12 0.09(3) 0.12(3) 0.10(3) 0.00(2) -0.05(2) 0.01(3)
C13 0.063(9) 0.063(9) 0.063(9) -0.020(3) -0.0015(10) -0.0014(10)
C14 0.05(2) 0.08(2) 0.07(2) -0.017(18) -0.056(18) 0.037(18)
C15 0.060(9) 0.060(9) 0.060(9) -0.019(3) -0.0011(10) -0.0012(10)
C16 0.056(9) 0.056(9) 0.056(9) -0.018(3) -0.0011(10) -0.0012(10)
C17 0.052(8) 0.051(8) 0.052(8) -0.017(3) -0.0013(10) -0.0013(10)
N13 0.069(8) 0.069(8) 0.070(8) -0.022(3) -0.0015(10) -0.0016(10)
C18 0.048(8) 0.048(8) 0.049(8) -0.015(3) -0.0008(10) -0.0009(10)
C19 0.066(9) 0.066(9) 0.066(9) -0.021(3) -0.0014(10) -0.0011(10)
C110 0.084(10) 0.084(10) 0.084(10) -0.027(3) -0.0015(10) -0.0016(10)
C111 0.05(3) 0.10(3) 0.13(3) -0.07(2) -0.02(3) -0.03(2)
C112 0.078(11) 0.078(11) 0.078(11) -0.025(4) -0.0015(10) -0.0018(10)
C118 0.063(10) 0.063(10) 0.063(10) -0.020(3) -0.0011(10) -0.0014(10)
C119 0.080(10) 0.079(10) 0.080(10) -0.025(3) -0.0015(10) -0.0018(10)
C120 0.048(8) 0.048(8) 0.048(8) -0.015(3) -0.0009(10) -0.0013(10)
C121 0.062(9) 0.062(9) 0.062(9) -0.020(3) -0.0010(10) -0.0014(10)
C113 0.058(9) 0.058(9) 0.058(9) -0.018(3) -0.0008(10) -0.0012(10)
C114 0.075(10) 0.075(10) 0.075(10) -0.024(3) -0.0011(10) -0.0017(10)
C115 0.060(9) 0.060(9) 0.060(9) -0.019(3) -0.0009(10) -0.0013(10)
C116 0.068(10) 0.068(10) 0.068(10) -0.022(3) -0.0012(10) -0.0015(10)
C117 0.054(8) 0.054(8) 0.054(8) -0.017(3) -0.0011(10) -0.0012(10)
C122 0.059(9) 0.059(9) 0.059(9) -0.019(3) -0.0009(10) -0.0013(10)
C123 0.096(12) 0.096(12) 0.096(12) -0.030(4) -0.0017(10) -0.0024(10)
C124 0.123(14) 0.123(14) 0.123(14) -0.039(5) -0.0022(10) -0.0027(11)
C125 0.081(10) 0.081(10) 0.081(10) -0.026(3) -0.0013(10) -0.0018(10)
C126 0.16(4) 0.005(13) 0.25(4) -0.030(18) 0.10(3) 0.008(16)
C127 0.100(11) 0.100(11) 0.100(11) -0.032(4) -0.0015(10) -0.0020(10)
C128 0.22(6) 0.20(4) 0.11(3) 0.11(3) 0.01(3) 0.03(4)
C129 0.076(10) 0.076(10) 0.076(10) -0.024(3) -0.0014(7) -0.0017(8)
N21 0.052(6) 0.052(6) 0.052(6) -0.017(2) -0.0012(10) -0.0012(10)
C21 0.049(8) 0.050(8) 0.050(8) -0.016(3) -0.0011(10) -0.0012(10)
C22 0.05(2) 0.09(3) 0.10(3) -0.02(2) -0.019(19) -0.005(18)
C23 0.085(11) 0.085(11) 0.085(11) -0.027(4) -0.0015(10) -0.0016(10)
C24 0.110(12) 0.110(12) 0.110(12) -0.035(4) -0.0019(7) -0.0024(8)
C25 0.071(10) 0.071(10) 0.071(10) -0.023(3) -0.0011(10) -0.0014(10)
C26 0.052(8) 0.051(8) 0.052(8) -0.017(3) -0.0013(10) -0.0013(10)
C27 0.075(10) 0.075(10) 0.075(10) -0.024(3) -0.0014(10) -0.0016(10)
N23 0.062(8) 0.062(8) 0.062(8) -0.020(3) -0.0014(10) -0.0014(10)
C28 0.047(8) 0.047(8) 0.047(8) -0.015(3) -0.0010(10) -0.0010(10)
C29 0.09(3) 0.026(19) 0.09(2) -0.019(18) 0.01(2) -0.008(18)
C210 0.096(12) 0.096(12) 0.096(12) -0.031(4) -0.0019(10) -0.0021(11)
C211 0.09(3) 0.05(2) 0.08(2) -0.025(18) -0.01(2) 0.00(2)
C212 0.04(2) 0.10(2) 0.056(17) 0.011(16) -0.004(16) 0.012(18)
C218 0.08(2) 0.060(18) 0.041(15) 0.019(13) 0.025(15) 0.024(15)
C219 0.082(10) 0.082(10) 0.082(10) -0.026(3) -0.0016(10) -0.0020(10)
C220 0.052(8) 0.052(8) 0.052(8) -0.016(3) -0.0010(10) -0.0014(10)
C221 0.047(7) 0.047(7) 0.047(7) -0.015(2) -0.0007(10) -0.0011(10)
C222 0.047(7) 0.046(7) 0.047(7) -0.015(3) -0.0007(10) -0.0010(10)
C213 0.043(7) 0.043(7) 0.043(7) -0.013(2) -0.0006(10) -0.0007(10)
C214 0.071(10) 0.071(10) 0.071(10) -0.023(3) -0.0010(10) -0.0016(10)
C215 0.057(19) 0.065(18) 0.09(2) 0.003(14) 0.058(15) -0.003(13)
C216 0.020(14) 0.20(4) 0.036(13) -0.019(17) 0.008(11) -0.006(16)
C217 0.056(8) 0.056(8) 0.056(8) -0.018(3) -0.0011(10) -0.0012(10)
C223 0.103(13) 0.103(13) 0.104(13) -0.033(4) -0.0019(10) -0.0025(11)
C224 0.091(11) 0.091(11) 0.091(11) -0.029(4) -0.0017(10) -0.0020(10)
C225 0.018(19) 0.11(3) 0.14(3) -0.03(2) -0.028(19) -0.009(17)
C226 0.05(2) 0.24(4) 0.020(12) 0.018(17) -0.009(13) 0.00(2)
C227 0.164(17) 0.164(17) 0.164(17) -0.052(5) -0.0027(11) -0.0035(11)
C228 0.25(6) 0.09(3) 0.16(4) -0.01(3) 0.06(4) -0.02(3)
C229 0.055(8) 0.055(8) 0.055(8) -0.018(3) -0.0013(10) -0.0014(10)
C230 0.085(11) 0.084(11) 0.084(11) -0.026(4) -0.001(2) -0.002(2)
N31 0.083(9) 0.083(9) 0.083(9) -0.027(3) -0.0017(10) -0.0018(10)
C31 0.071(10) 0.071(10) 0.071(10) -0.022(3) -0.0014(10) -0.0016(10)
C32 0.04(2) 0.14(3) 0.057(18) 0.000(19) -0.005(17) -0.03(2)
C33 0.083(10) 0.082(10) 0.083(10) -0.026(3) -0.0014(10) -0.0015(10)
C34 0.063(8) 0.064(8) 0.063(8) -0.020(3) -0.0014(10) -0.0011(10)
C35 0.043(7) 0.043(7) 0.044(7) -0.014(2) -0.0007(10) -0.0008(10)
C36 0.062(9) 0.061(9) 0.061(9) -0.020(3) -0.0014(10) -0.0015(10)
C37 0.053(8) 0.053(8) 0.053(8) -0.017(3) -0.0010(10) -0.0011(10)
N33 0.052(7) 0.052(7) 0.053(7) -0.017(2) -0.0012(10) -0.0012(10)
C38 0.066(10) 0.066(10) 0.066(10) -0.021(3) -0.0012(10) -0.0014(10)
C39 0.06(3) 0.05(2) 0.08(2) -0.005(17) -0.01(2) -0.017(19)
C310 0.092(11) 0.092(11) 0.092(11) -0.030(4) -0.0019(10) -0.0021(10)
C311 0.13(4) 0.05(3) 0.07(2) -0.01(2) -0.01(3) 0.01(2)
C312 0.070(10) 0.070(10) 0.070(10) -0.022(3) -0.0012(10) -0.0015(10)
C318 0.036(18) 0.12(2) 0.034(13) -0.031(15) -0.012(12) 0.000(16)
C319 0.044(6) 0.043(6) 0.044(6) -0.014(2) -0.0008(10) -0.0012(10)
C320 0.053(7) 0.053(7) 0.053(7) -0.017(3) -0.0009(10) -0.0013(10)
C321 0.074(9) 0.074(9) 0.074(9) -0.024(3) -0.0012(10) -0.0017(10)
C322 0.056(8) 0.056(8) 0.056(8) -0.018(3) -0.0008(10) -0.0013(10)
C313 0.076(10) 0.076(10) 0.076(10) -0.024(3) -0.0011(10) -0.0016(10)
C314 0.068(9) 0.068(9) 0.068(9) -0.021(3) -0.0009(10) -0.0015(10)
C315 0.072(10) 0.072(10) 0.072(10) -0.023(3) -0.0011(10) -0.0016(10)
C316 0.046(7) 0.046(7) 0.046(7) -0.014(3) -0.0008(10) -0.0010(10)
C317 0.053(8) 0.053(8) 0.053(8) -0.017(3) -0.0010(10) -0.0012(10)
C323 0.058(8) 0.058(8) 0.058(8) -0.018(3) -0.0010(7) -0.0014(7)
C324 0.070(9) 0.070(9) 0.070(9) -0.022(3) -0.0015(10) -0.0015(10)
C325 0.10(4) 0.14(4) 0.12(3) -0.05(3) -0.05(3) 0.01(3)
C326 0.091(11) 0.091(11) 0.091(11) -0.029(4) -0.0016(10) -0.0021(10)
C327 0.139(15) 0.139(15) 0.139(15) -0.044(5) -0.0022(10) -0.0030(11)
C328 0.154(17) 0.154(17) 0.154(17) -0.049(6) -0.002(2) -0.003(2)
C329 0.061(9) 0.061(9) 0.061(9) -0.019(3) -0.0013(10) -0.0015(10)
C330 0.111(14) 0.111(14) 0.111(14) -0.035(5) -0.001(2) -0.003(2)
Cl11 0.083(9) 0.059(6) 0.114(8) -0.045(6) 0.005(7) -0.026(6)
O111 0.102(8) 0.103(8) 0.102(8) -0.032(3) -0.0022(10) -0.0024(10)
O112 0.121(10) 0.122(10) 0.122(10) -0.038(4) -0.002(2) -0.002(2)
O113 0.096(8) 0.097(8) 0.094(8) -0.030(3) 0.000(2) -0.002(2)
O114 0.21(3) 0.11(2) 0.14(2) -0.088(18) 0.02(2) -0.07(2)
Cl21 0.064(8) 0.167(11) 0.046(5) -0.031(6) 0.009(5) 0.003(7)
O211 0.077(7) 0.078(7) 0.077(7) -0.024(2) -0.0020(10) -0.0018(10)
O212 0.15(3) 0.23(4) 0.18(3) -0.10(3) 0.01(2) -0.12(3)
O213 0.095(8) 0.095(8) 0.093(8) -0.030(3) 0.000(2) -0.002(2)
O214 0.151(12) 0.151(12) 0.151(12) -0.048(4) -0.003(2) -0.003(2)
Cl31 0.088(9) 0.061(6) 0.095(7) -0.017(6) -0.021(7) -0.009(6)
O311 0.081(7) 0.081(7) 0.080(7) -0.025(2) -0.0020(10) -0.0019(10)
O312 0.100(16) 0.104(16) 0.146(18) -0.035(12) -0.102(14) 0.064(12)
O313 0.105(9) 0.106(9) 0.103(9) -0.033(3) 0.000(2) -0.002(2)
O314 0.19(3) 0.042(14) 0.14(2) -0.028(14) 0.02(2) -0.059(16)
Cl41 0.125(10) 0.069(7) 0.063(6) 0.008(5) -0.051(6) -0.005(7)
O411 0.119(9) 0.119(9) 0.118(9) -0.037(3) -0.001(2) -0.004(2)
O412 0.178(14) 0.179(14) 0.179(14) -0.056(5) -0.002(2) -0.004(2)
O413 0.17(3) 0.083(19) 0.116(19) 0.009(16) -0.06(2) -0.001(19)
O414 0.110(8) 0.107(8) 0.107(8) -0.034(3) -0.001(2) 0.000(2)
Cl51 0.086(9) 0.078(7) 0.055(5) -0.007(5) 0.015(6) 0.014(6)
O511 0.15(3) 0.17(3) 0.12(2) -0.02(2) -0.09(2) 0.04(2)
O512 0.153(12) 0.154(12) 0.155(12) -0.048(4) -0.001(2) -0.003(2)
O513 0.120(9) 0.120(9) 0.119(9) -0.037(3) 0.000(2) -0.004(2)
O514 0.136(10) 0.133(10) 0.134(10) -0.043(4) -0.002(2) -0.001(2)
Cl61 0.079(8) 0.034(5) 0.155(9) -0.024(5) -0.022(7) -0.008(5)
O611 0.168(12) 0.167(12) 0.166(12) -0.053(4) -0.002(2) -0.004(2)
O612 0.108(9) 0.105(9) 0.106(9) -0.034(3) -0.001(2) 0.000(2)
O613 0.10(3) 0.15(3) 0.16(2) -0.05(2) -0.09(2) 0.08(2)
O614 0.133(11) 0.135(11) 0.134(11) -0.042(4) -0.001(2) -0.003(2)

loop_
_atom_type_symbol
_atom_type_description
_atom_type_scat_dispersion_real
_atom_type_scat_dispersion_imag
_atom_type_scat_source
C C 0.0033 0.0016 'International Tables Vol C Tables 4.2.6.8 and 6.1.1.4'
H H 0.0000 0.0000 'International Tables Vol C Tables 4.2.6.8 and 6.1.1.4'
N N 0.0061 0.0033 'International Tables Vol C Tables 4.2.6.8 and 6.1.1.4'
O O 0.0106 0.0060 'International Tables Vol C Tables 4.2.6.8 and 6.1.1.4'
Cl Cl 0.1484 0.1585 'International Tables Vol C Tables 4.2.6.8 and 6.1.1.4'
Cu Cu 0.3201 1.2651 'International Tables Vol C Tables 4.2.6.8 and 6.1.1.4'

loop_
_geom_angle_atom_site_label_1
_geom_angle_atom_site_label_2
_geom_angle_atom_site_label_3
_geom_angle
_geom_angle_site_symmetry_1
_geom_angle_site_symmetry_3
_geom_angle_publ_flag
N15 Cu1 N13 95.1(10) . . ?
N15 Cu1 N11 97.0(10) . . ?
N13 Cu1 N11 167.4(8) . . ?
N15 Cu1 N12 160.3(10) . . ?
N13 Cu1 N12 85.8(9) . . ?
N11 Cu1 N12 81.7(9) . . ?
N15 Cu1 O111 103.6(10) . . ?
N13 Cu1 O111 94.0(9) . . ?
N11 Cu1 O111 86.4(8) . . ?
N12 Cu1 O111 96.0(9) . . ?
N25 Cu2 N21 96.4(8) . . ?
N25 Cu2 N23 97.1(9) . . ?
N21 Cu2 N23 165.9(8) . . ?
N25 Cu2 N22 161.9(9) . . ?
N21 Cu2 N22 83.9(8) . . ?
N23 Cu2 N22 82.0(9) . . ?
N25 Cu2 O211 105.8(9) . . ?
N21 Cu2 O211 93.9(8) . . ?
N23 Cu2 O211 86.4(8) . . ?
N22 Cu2 O211 92.2(8) . . ?
N31 Cu3 N33 167.0(9) . . ?
N31 Cu3 N35 92.6(9) . . ?
N33 Cu3 N35 99.5(9) . . ?
N31 Cu3 N32 86.0(9) . . ?
N33 Cu3 N32 81.0(9) . . ?
N35 Cu3 N32 162.5(10) . . ?
N31 Cu3 O311 97.2(8) . . ?
N33 Cu3 O311 84.7(8) . . ?
N35 Cu3 O311 103.9(9) . . ?
N32 Cu3 O311 93.5(8) . . ?
C113 N12 C17 112(2) . . ?
C113 N12 C16 114(2) . . ?
C17 N12 C16 114(2) . . ?
C113 N12 Cu1 117.1(15) . . ?
C17 N12 Cu1 99.3(15) . . ?
C16 N12 Cu1 98.6(17) . . ?
C124 N14 C123 123(2) . . ?
C124 N14 C125 123(2) . . ?
C123 N14 C125 113.8(19) . . ?
C129 N15 Cu1 168(3) . . ?
C26 N22 C213 114(2) . . ?
C26 N22 C27 112(2) . . ?
C213 N22 C27 109.3(19) . . ?
C26 N22 Cu2 101.8(16) . . ?
C213 N22 Cu2 113.4(14) . . ?
C27 N22 Cu2 105.5(18) . . ?
C224 N24 C223 119(2) . . ?
C224 N24 C225 114(2) . . ?
C223 N24 C225 127(2) . . ?
C229 N25 Cu2 171(2) . . ?
C36 N32 C313 114(2) . . ?
C36 N32 C37 112(2) . . ?
C313 N32 C37 110.7(19) . . ?
C36 N32 Cu3 99.6(16) . . ?
C313 N32 Cu3 115.0(15) . . ?
C37 N32 Cu3 105.4(17) . . ?
C323 N34 C324 117(2) . . ?
C323 N34 C325 119(2) . . ?
C324 N34 C325 124(2) . . ?
C329 N35 Cu3 164(2) . . ?
C11 N11 C15 120.0 . . ?
C11 N11 Cu1 125.3(11) . . ?
C15 N11 Cu1 114.6(11) . . ?
C12 C11 N11 120.0 . . ?
C12 C11 H11 120.0 . . ?
N11 C11 H11 120.0 . . ?
C11 C12 C13 120.0 . . ?
C11 C12 H12 120.0 . . ?
C13 C12 H12 120.0 . . ?
C12 C13 C14 120.0 . . ?
C12 C13 H13 120.0 . . ?
C14 C13 H13 120.0 . . ?
C15 C14 C13 120.0 . . ?
C15 C14 H14 120.0 . . ?
C13 C14 H14 120.0 . . ?
C14 C15 N11 120.0 . . ?
C14 C15 C16 127.6(17) . . ?
N11 C15 C16 112.2(17) . . ?
C15 C16 N12 112(2) . . ?
C15 C16 H16A 109.1 . . ?
N12 C16 H16A 109.2 . . ?
C15 C16 H16B 109.2 . . ?
N12 C16 H16B 109.6 . . ?
H16A C16 H16B 107.9 . . ?
C18 C17 N12 114(2) . . ?
C18 C17 H17A 109.0 . . ?
N12 C17 H17A 108.7 . . ?
C18 C17 H17B 108.6 . . ?
N12 C17 H17B 109.1 . . ?
H17A C17 H17B 107.7 . . ?
C18 N13 C112 120.0 . . ?
C18 N13 Cu1 111.9(12) . . ?
C112 N13 Cu1 128.0(12) . . ?
C19 C18 N13 120.0 . . ?
C19 C18 C17 123.9(17) . . ?
N13 C18 C17 116.0(17) . . ?
C18 C19 C110 120.0 . . ?
C18 C19 H19 120.0 . . ?
C110 C19 H19 120.0 . . ?
C111 C110 C19 120.0 . . ?
C111 C110 H110 120.0 . . ?
C19 C110 H110 120.0 . . ?
C110 C111 C112 120.0 . . ?
C110 C111 H111 120.0 . . ?
C112 C111 H111 120.0 . . ?
C111 C112 N13 120.0 . . ?
C111 C112 H112 120.0 . . ?
N13 C112 H112 120.0 . . ?
C124 C118 C119 117.1(14) . . ?
C124 C118 C117 121.0(17) . . ?
C119 C118 C117 121.8(15) . . ?
C118 C119 C120 116(2) . . ?
C118 C119 H119 122.1 . . ?
C120 C119 H119 122.1 . . ?
C121 C120 C119 124(2) . . ?
C121 C120 H120 118.0 . . ?
C119 C120 H120 118.2 . . ?
C120 C121 C122 119(2) . . ?
C120 C121 H121 120.6 . . ?
C122 C121 H121 120.6 . . ?
C114 C113 C122 120.0 . . ?
C114 C113 N12 114.3(16) . . ?
C122 C113 N12 125.7(16) . . ?
C115 C114 C113 120.0 . . ?
C115 C114 H114 120.0 . . ?
C113 C114 H114 120.0 . . ?
C116 C115 C114 120.0 . . ?
C116 C115 H115 120.0 . . ?
C114 C115 H115 120.0 . . ?
C117 C116 C115 120.0 . . ?
C117 C116 C123 121.4(17) . . ?
C115 C116 C123 118.6(17) . . ?
C116 C117 C122 120.0 . . ?
C116 C117 C118 119.1(11) . . ?
C122 C117 C118 120.9(11) . . ?
C117 C122 C113 120.0 . . ?
C117 C122 C121 118.8(16) . . ?
C113 C122 C121 121.1(16) . . ?
O11 C123 N14 119.4(17) . . ?
O11 C123 C116 123(2) . . ?
N14 C123 C116 117(2) . . ?
O12 C124 N14 113.3(18) . . ?
O12 C124 C118 129.5(18) . . ?
N14 C124 C118 116.9(14) . . ?
N14 C125 C126 107(2) . . ?
N14 C125 H12A 109.6 . . ?
C126 C125 H12A 109.4 . . ?
N14 C125 H12B 110.9 . . ?
C126 C125 H12B 111.2 . . ?
H12A C125 H12B 108.6 . . ?
C125 C126 C127 107(2) . . ?
C125 C126 H12C 109.2 . . ?
C127 C126 H12C 110.2 . . ?
C125 C126 H12D 110.9 . . ?
C127 C126 H12D 110.8 . . ?
H12C C126 H12D 108.5 . . ?
C128 C127 C126 115(2) . . ?
C128 C127 H12E 108.1 . . ?
C126 C127 H12E 107.9 . . ?
C128 C127 H12F 109.0 . . ?
C126 C127 H12F 108.9 . . ?
H12E C127 H12F 107.4 . . ?
C127 C128 H12G 110.00 . . ?
C127 C128 H12H 111.6 . . ?
H12G C128 H12H 109.00 . . ?
C127 C128 H12I 109.00 . . ?
H12G C128 H12I 109.00 . . ?
H12H C128 H12I 109.00 . . ?
N15 C129 C130 174(4) . . ?
C129 C130 H13A 109.2 . . ?
C129 C130 H13B 109.7 . . ?
H13A C130 H13B 109.5 . . ?
C129 C130 H13C 109.5 . . ?
H13A C130 H13C 109.5 . . ?
H13B C130 H13C 109.5 . . ?
C21 N21 C25 120.0 . . ?
C21 N21 Cu2 125.2(11) . . ?
C25 N21 Cu2 114.7(11) . . ?
C22 C21 N21 120.0 . . ?
C22 C21 H21 120.0 . . ?
N21 C21 H21 120.0 . . ?
C23 C22 C21 120.0 . . ?
C23 C22 H22 120.0 . . ?
C21 C22 H22 120.0 . . ?
C22 C23 C24 120.0 . . ?
C22 C23 H23 120.0 . . ?
C24 C23 H23 120.0 . . ?
C25 C24 C23 120.0 . . ?
C25 C24 H24 120.0 . . ?
C23 C24 H24 120.0 . . ?
C24 C25 N21 120.0 . . ?
C24 C25 C26 132.2(16) . . ?
N21 C25 C26 107.5(16) . . ?
N22 C26 C25 116(2) . . ?
N22 C26 H26A 108.5 . . ?
C25 C26 H26A 108.0 . . ?
N22 C26 H26B 108.3 . . ?
C25 C26 H26B 108.4 . . ?
H26A C26 H26B 107.4 . . ?
C28 C27 N22 107(2) . . ?
C28 C27 H27A 110.5 . . ?
N22 C27 H27A 109.8 . . ?
C28 C27 H27B 110.6 . . ?
N22 C27 H27B 110.3 . . ?
H27A C27 H27B 108.7 . . ?
C28 N23 C212 120.0 . . ?
C28 N23 Cu2 113.7(12) . . ?
C212 N23 Cu2 126.3(12) . . ?
C29 C28 N23 120.0 . . ?
C29 C28 C27 125.0(19) . . ?
N23 C28 C27 114.0(19) . . ?
C210 C29 C28 120.0 . . ?
C210 C29 H29 120.0 . . ?
C28 C29 H29 120.0 . . ?
C29 C210 C211 120.0 . . ?
C29 C210 H210 120.0 . . ?
C211 C210 H210 120.0 . . ?
C212 C211 C210 120.0 . . ?
C212 C211 H211 120.0 . . ?
C210 C211 H211 120.0 . . ?
C211 C212 N23 120.0 . . ?
C211 C212 H212 120.0 . . ?
N23 C212 H212 120.0 . . ?
C219 C218 C217 118.4(19) . . ?
C219 C218 C224 109.6(14) . . ?
C217 C218 C224 131.9(18) . . ?
C218 C219 C220 117(2) . . ?
C218 C219 H219 121.4 . . ?
C220 C219 H219 121.7 . . ?
C219 C220 C221 119(2) . . ?
C219 C220 H220 120.5 . . ?
C221 C220 H220 120.6 . . ?
C220 C221 C222 129(2) . . ?
C220 C221 H221 115.7 . . ?
C222 C221 H221 115.8 . . ?
C213 C222 C217 120.0 . . ?
C213 C222 C221 132.4(16) . . ?
C217 C222 C221 107.4(15) . . ?
C214 C213 C222 120.0 . . ?
C214 C213 N22 115.3(15) . . ?
C222 C213 N22 124.6(15) . . ?
C213 C214 C215 120.0 . . ?
C213 C214 H214 120.0 . . ?
C215 C214 H214 120.0 . . ?
C216 C215 C214 120.0 . . ?
C216 C215 H215 120.0 . . ?
C214 C215 H215 120.0 . . ?
C215 C216 C217 120.0 . . ?
C215 C216 C223 118.6(19) . . ?
C217 C216 C223 121.4(19) . . ?
C218 C217 C216 110.8(16) . . ?
C218 C217 C222 129.2(16) . . ?
C216 C217 C222 120.0 . . ?
O21 C223 C216 128(2) . . ?
O21 C223 N24 108.0(16) . . ?
C216 C223 N24 123(2) . . ?
O22 C224 N24 119(2) . . ?
O22 C224 C218 128(2) . . ?
N24 C224 C218 113(2) . . ?
C226 C225 N24 108(2) . . ?
C226 C225 H22A 110.1 . . ?
N24 C225 H22A 110.1 . . ?
C226 C225 H22B 110.1 . . ?
N24 C225 H22B 110.2 . . ?
H22A C225 H22B 108.4 . . ?
C225 C226 C227 108(3) . . ?
C225 C226 H22C 110.3 . . ?
C227 C226 H22C 110.1 . . ?
C225 C226 H22D 110.2 . . ?
C227 C226 H22D 109.7 . . ?
H22C C226 H22D 108.5 . . ?
C226 C227 C228 103(3) . . ?
C226 C227 H22E 111.5 . . ?
C228 C227 H22E 111.7 . . ?
C226 C227 H22F 110.7 . . ?
C228 C227 H22F 110.5 . . ?
H22E C227 H22F 109.0 . . ?
C227 C228 H22G 109.0 . . ?
C227 C228 H22H 109.3 . . ?
H22G C228 H22H 109.5 . . ?
C227 C228 H22I 110.1 . . ?
H22G C228 H22I 109.5 . . ?
H22H C228 H22I 109.5 . . ?
N25 C229 C230 146(3) . . ?
C229 C230 H23A 109.8 . . ?
C229 C230 H23B 109.6 . . ?
H23A C230 H23B 109.5 . . ?
C229 C230 H23C 109.0 . . ?
H23A C230 H23C 109.5 . . ?
H23B C230 H23C 109.5 . . ?
C31 N31 C35 120.0 . . ?
C31 N31 Cu3 130.4(12) . . ?
C35 N31 Cu3 108.7(12) . . ?
N31 C31 C32 120.0 . . ?
N31 C31 H31 120.0 . . ?
C32 C31 H31 120.0 . . ?
C33 C32 C31 120.0 . . ?
C33 C32 H32 120.0 . . ?
C31 C32 H32 120.0 . . ?
C32 C33 C34 120.0 . . ?
C32 C33 H33 120.0 . . ?
C34 C33 H33 120.0 . . ?
C35 C34 C33 120.0 . . ?
C35 C34 H34 120.0 . . ?
C33 C34 H34 120.0 . . ?
C34 C35 N31 120.0 . . ?
C34 C35 C36 120.9(17) . . ?
N31 C35 C36 117.8(18) . . ?
C35 C36 N32 110(2) . . ?
C35 C36 H36A 110.1 . . ?
N32 C36 H36A 109.6 . . ?
C35 C36 H36B 109.8 . . ?
N32 C36 H36B 109.7 . . ?
H36A C36 H36B 108.2 . . ?
C38 C37 N32 108(2) . . ?
C38 C37 H37A 110.0 . . ?
N32 C37 H37A 110.3 . . ?
C38 C37 H37B 110.0 . . ?
N32 C37 H37B 110.1 . . ?
H37A C37 H37B 108.4 . . ?
C38 N33 C312 120.0 . . ?
C38 N33 Cu3 117.2(12) . . ?
C312 N33 Cu3 122.6(12) . . ?
N33 C38 C39 120.0 . . ?
N33 C38 C37 112.6(17) . . ?
C39 C38 C37 127.4(17) . . ?
C38 C39 C310 120.0 . . ?
C38 C39 H39 120.0 . . ?
C310 C39 H39 120.0 . . ?
C39 C310 C311 120.0 . . ?
C39 C310 H310 120.0 . . ?
C311 C310 H310 120.0 . . ?
C312 C311 C310 120.0 . . ?
C312 C311 H311 120.0 . . ?
C310 C311 H311 120.0 . . ?
C311 C312 N33 120.0 . . ?
C311 C312 H312 120.0 . . ?
N33 C312 H312 120.0 . . ?
C324 C318 C319 130.1(15) . . ?
C324 C318 C317 111.2(16) . . ?
C319 C318 C317 118.1(16) . . ?
C320 C319 C318 127.8(19) . . ?
C320 C319 H319 116.0 . . ?
C318 C319 H319 116.3 . . ?
C321 C320 C319 112(2) . . ?
C321 C320 H320 123.9 . . ?
C319 C320 H320 123.8 . . ?
C320 C321 C322 122(2) . . ?
C320 C321 H321 119.2 . . ?
C322 C321 H321 119.0 . . ?
C313 C322 C317 120.0 . . ?
C313 C322 C321 115.7(17) . . ?
C317 C322 C321 124.0(17) . . ?
C314 C313 C322 120.0 . . ?
C314 C313 N32 114.4(16) . . ?
C322 C313 N32 125.6(16) . . ?
C313 C314 C315 120.0 . . ?
C313 C314 H314 120.0 . . ?
C315 C314 H314 120.0 . . ?
C316 C315 C314 120.0 . . ?
C316 C315 H315 120.0 . . ?
C314 C315 H315 120.0 . . ?
C317 C316 C315 120.0 . . ?
C317 C316 C323 120.8(16) . . ?
C315 C316 C323 119.1(16) . . ?
C316 C317 C322 120.0 . . ?
C316 C317 C318 124.4(14) . . ?
C322 C317 C318 115.6(14) . . ?
O31 C323 N34 119.9(16) . . ?
O31 C323 C316 122.1(19) . . ?
N34 C323 C316 117.9(19) . . ?
O32 C324 N34 109.5(18) . . ?
O32 C324 C318 122.6(19) . . ?
N34 C324 C318 128(2) . . ?
N34 C325 C326 108(2) . . ?
N34 C325 H32A 109.7 . . ?
C326 C325 H32A 109.2 . . ?
N34 C325 H32B 110.8 . . ?
C326 C325 H32B 111.1 . . ?
H32A C325 H32B 108.5 . . ?
C327 C326 C325 109(3) . . ?
C327 C326 H32C 110.4 . . ?
C325 C326 H32C 110.9 . . ?
C327 C326 H32D 109.1 . . ?
C325 C326 H32D 109.0 . . ?
H32C C326 H32D 108.3 . . ?
C326 C327 C328 112(3) . . ?
C326 C327 H32E 109.3 . . ?
C328 C327 H32E 108.9 . . ?
C326 C327 H32F 108.8 . . ?
C328 C327 H32F 109.2 . . ?
H32E C327 H32F 108.0 . . ?
C327 C328 H32G 110.1 . . ?
C327 C328 H32H 109.00 . . ?
H32G C328 H32H 108.4 . . ?
C327 C328 H32I 110.4 . . ?
H32G C328 H32I 108.3 . . ?
H32H C328 H32I 108.1 . . ?
N35 C329 C330 173(3) . . ?
C329 C330 H33A 109.4 . . ?
C329 C330 H33B 109.3 . . ?
H33A C330 H33B 109.5 . . ?
C329 C330 H33C 109.7 . . ?
H33A C330 H33C 109.5 . . ?
H33B C330 H33C 109.5 . . ?
O114 Cl11 O113 120.7(17) . . ?
O114 Cl11 O111 111.5(15) . . ?
O113 Cl11 O111 109.1(16) . . ?
O114 Cl11 O112 106.1(19) . . ?
O113 Cl11 O112 105.2(15) . . ?
O111 Cl11 O112 102.4(16) . . ?
Cl11 O111 Cu1 132.9(16) . . ?
O213 Cl21 O212 119(2) . . ?
O213 Cl21 O211 114.3(15) . . ?
O212 Cl21 O211 111.4(16) . . ?
O213 Cl21 O214 107.6(16) . . ?
O212 Cl21 O214 96(2) . . ?
O211 Cl21 O214 105.2(17) . . ?
Cl21 O211 Cu2 131.9(13) . . ?
O314 Cl31 O311 119.2(14) . . ?
O314 Cl31 O313 106.4(17) . . ?
O311 Cl31 O313 107.4(15) . . ?
O314 Cl31 O312 108.9(16) . . ?
O311 Cl31 O312 105.8(15) . . ?
O313 Cl31 O312 108.9(16) . . ?
Cl31 O311 Cu3 128.6(13) . . ?
O413 Cl41 O411 115.7(19) . . ?
O413 Cl41 O412 104.1(18) . . ?
O411 Cl41 O412 106.8(18) . . ?
O413 Cl41 O414 107.0(15) . . ?
O411 Cl41 O414 106.7(14) . . ?
O412 Cl41 O414 117(2) . . ?
O514 Cl51 O511 113.2(19) . . ?
O514 Cl51 O513 110.5(16) . . ?
O511 Cl51 O513 107.3(19) . . ?
O514 Cl51 O512 107(2) . . ?
O511 Cl51 O512 106.5(18) . . ?
O513 Cl51 O512 112.8(18) . . ?
O612 Cl61 O614 113.3(19) . . ?
O612 Cl61 O613 107.2(17) . . ?
O614 Cl61 O613 109.4(18) . . ?
O612 Cl61 O611 113.2(17) . . ?
O614 Cl61 O611 113.8(17) . . ?
O613 Cl61 O611 98.6(18) . . ?

loop_
_geom_bond_atom_site_label_1
_geom_bond_atom_site_label_2
_geom_bond_distance
_geom_bond_site_symmetry_2
_geom_bond_publ_flag
Cu1 N15 1.87(2) . ?
Cu1 N13 1.957(15) . ?
Cu1 N11 1.992(14) . ?
Cu1 N12 2.13(2) . ?
Cu1 O111 2.23(3) . ?
Cu2 N25 1.91(2) . ?
Cu2 N21 1.964(13) . ?
Cu2 N23 1.979(15) . ?
Cu2 N22 2.00(2) . ?
Cu2 O211 2.23(2) . ?
Cu3 N31 1.965(14) . ?
Cu3 N33 1.958(15) . ?
Cu3 N35 1.98(2) . ?
Cu3 N32 2.08(2) . ?
Cu3 O311 2.23(2) . ?
N12 C113 1.39(2) . ?
N12 C17 1.52(3) . ?
N12 C16 1.54(3) . ?
N14 C124 1.39(3) . ?
N14 C123 1.39(3) . ?
N14 C125 1.54(3) . ?
N15 C129 1.15(4) . ?
N22 C26 1.43(3) . ?
N22 C213 1.47(2) . ?
N22 C27 1.54(3) . ?
N24 C224 1.39(3) . ?
N24 C223 1.39(4) . ?
N24 C225 1.54(3) . ?
N25 C229 1.18(3) . ?
N32 C36 1.51(3) . ?
N32 C313 1.52(2) . ?
N32 C37 1.52(3) . ?
N34 C323 1.39(3) . ?
N34 C324 1.39(3) . ?
N34 C325 1.54(3) . ?
N35 C329 1.11(3) . ?
O11 C123 1.28(3) . ?
O12 C124 1.23(2) . ?
O21 C223 1.23(3) . ?
O22 C224 1.25(3) . ?
O31 C323 1.25(2) . ?
O32 C324 1.32(3) . ?
N11 C11 1.3900 . ?
N11 C15 1.3900 . ?
C11 C12 1.3900 . ?
C11 H11 0.9300 . ?
C12 C13 1.3900 . ?
C12 H12 0.9300 . ?
C13 C14 1.3900 . ?
C13 H13 0.9300 . ?
C14 C15 1.3900 . ?
C14 H14 0.9300 . ?
C15 C16 1.43(3) . ?
C16 H16A 0.9700 . ?
C16 H16B 0.9700 . ?
C17 C18 1.50(3) . ?
C17 H17A 0.9700 . ?
C17 H17B 0.9700 . ?
N13 C18 1.3900 . ?
N13 C112 1.3900 . ?
C18 C19 1.3900 . ?
C19 C110 1.3900 . ?
C19 H19 0.9300 . ?
C110 C111 1.3900 . ?
C110 H110 0.9300 . ?
C111 C112 1.3900 . ?
C111 H111 0.9300 . ?
C112 H112 0.9300 . ?
C118 C124 1.39(3) . ?
C118 C119 1.39(3) . ?
C118 C117 1.39(2) . ?
C119 C120 1.39(3) . ?
C119 H119 0.9300 . ?
C120 C121 1.39(3) . ?
C120 H120 0.9300 . ?
C121 C122 1.39(3) . ?
C121 H121 0.9300 . ?
C113 C114 1.3900 . ?
C113 C122 1.3900 . ?
C114 C115 1.3900 . ?
C114 H114 0.9300 . ?
C115 C116 1.3900 . ?
C115 H115 0.9300 . ?
C116 C117 1.3900 . ?
C116 C123 1.39(3) . ?
C117 C122 1.3900 . ?
C125 C126 1.54(4) . ?
C125 H12A 0.9700 . ?
C125 H12B 0.9700 . ?
C126 C127 1.54(4) . ?
C126 H12C 0.9700 . ?
C126 H12D 0.9700 . ?
C127 C128 1.54(4) . ?
C127 H12E 0.9700 . ?
C127 H12F 0.9700 . ?
C128 H12G 0.96000 . ?
C128 H12H 0.96000 . ?
C128 H12I 0.96000 . ?
C129 C130 1.54(4) . ?
C130 H13A 0.9600 . ?
C130 H13B 0.9600 . ?
C130 H13C 0.9600 . ?
N21 C21 1.3900 . ?
N21 C25 1.3900 . ?
C21 C22 1.3900 . ?
C21 H21 0.9300 . ?
C22 C23 1.3900 . ?
C22 H22 0.9300 . ?
C23 C24 1.3900 . ?
C23 H23 0.9300 . ?
C24 C25 1.3900 . ?
C24 H24 0.9300 . ?
C25 C26 1.51(3) . ?
C26 H26A 0.9700 . ?
C26 H26B 0.9700 . ?
C27 C28 1.43(3) . ?
C27 H27A 0.9700 . ?
C27 H27B 0.9700 . ?
N23 C28 1.3900 . ?
N23 C212 1.3900 . ?
C28 C29 1.3900 . ?
C29 C210 1.3900 . ?
C29 H29 0.9300 . ?
C210 C211 1.3900 . ?
C210 H210 0.9300 . ?
C211 C212 1.3900 . ?
C211 H211 0.9300 . ?
C212 H212 0.9300 . ?
C218 C219 1.39(3) . ?
C218 C217 1.39(3) . ?
C218 C224 1.39(2) . ?
C219 C220 1.39(3) . ?
C219 H219 0.9300 . ?
C220 C221 1.39(3) . ?
C220 H220 0.9300 . ?
C221 C222 1.39(2) . ?
C221 H221 0.9300 . ?
C222 C213 1.3900 . ?
C222 C217 1.3900 . ?
C213 C214 1.3900 . ?
C214 C215 1.3900 . ?
C214 H214 0.9300 . ?
C215 C216 1.3900 . ?
C215 H215 0.9300 . ?
C216 C217 1.3900 . ?
C216 C223 1.39(3) . ?
C225 C226 1.55(2) . ?
C225 H22A 0.9700 . ?
C225 H22B 0.9700 . ?
C226 C227 1.54(3) . ?
C226 H22C 0.9700 . ?
C226 H22D 0.9700 . ?
C227 C228 1.54(5) . ?
C227 H22E 0.9700 . ?
C227 H22F 0.9700 . ?
C228 H22G 0.9600 . ?
C228 H22H 0.9600 . ?
C228 H22I 0.9600 . ?
C229 C230 1.46(3) . ?
C230 H23A 0.9600 . ?
C230 H23B 0.9600 . ?
C230 H23C 0.9600 . ?
N31 C31 1.3900 . ?
N31 C35 1.3900 . ?
C31 C32 1.3900 . ?
C31 H31 0.9300 . ?
C32 C33 1.3900 . ?
C32 H32 0.9300 . ?
C33 C34 1.3900 . ?
C33 H33 0.9300 . ?
C34 C35 1.3900 . ?
C34 H34 0.9300 . ?
C35 C36 1.49(3) . ?
C36 H36A 0.9700 . ?
C36 H36B 0.9700 . ?
C37 C38 1.50(3) . ?
C37 H37A 0.9700 . ?
C37 H37B 0.9700 . ?
N33 C38 1.3900 . ?
N33 C312 1.3900 . ?
C38 C39 1.3900 . ?
C39 C310 1.3900 . ?
C39 H39 0.9300 . ?
C310 C311 1.3900 . ?
C310 H310 0.9300 . ?
C311 C312 1.3900 . ?
C311 H311 0.9300 . ?
C312 H312 0.9300 . ?
C318 C324 1.39(3) . ?
C318 C319 1.39(3) . ?
C318 C317 1.39(2) . ?
C319 C320 1.39(3) . ?
C319 H319 0.9300 . ?
C320 C321 1.39(3) . ?
C320 H320 0.9300 . ?
C321 C322 1.39(3) . ?
C321 H321 0.9300 . ?
C322 C313 1.3900 . ?
C322 C317 1.3900 . ?
C313 C314 1.3900 . ?
C314 C315 1.3900 . ?
C314 H314 0.9300 . ?
C315 C316 1.3900 . ?
C315 H315 0.9300 . ?
C316 C317 1.3900 . ?
C316 C323 1.39(2) . ?
C325 C326 1.54(4) . ?
C325 H32A 0.9700 . ?
C325 H32B 0.9700 . ?
C326 C327 1.54(4) . ?
C326 H32C 0.9700 . ?
C326 H32D 0.9700 . ?
C327 C328 1.54(5) . ?
C327 H32E 0.9700 . ?
C327 H32F 0.9700 . ?
C328 H32G 0.9714 . ?
C328 H32H 0.9730 . ?
C328 H32I 0.9718 . ?
C329 C330 1.36(4) . ?
C330 H33A 0.9600 . ?
C330 H33B 0.9600 . ?
C330 H33C 0.9600 . ?
Cl11 O114 1.33(2) . ?
Cl11 O113 1.41(2) . ?
Cl11 O111 1.43(2) . ?
Cl11 O112 1.46(3) . ?
Cl21 O213 1.33(2) . ?
Cl21 O212 1.39(2) . ?
Cl21 O211 1.42(2) . ?
Cl21 O214 1.45(3) . ?
Cl31 O314 1.38(2) . ?
Cl31 O311 1.44(2) . ?
Cl31 O313 1.44(3) . ?
Cl31 O312 1.45(2) . ?
Cl41 O413 1.39(2) . ?
Cl41 O411 1.39(3) . ?
Cl41 O412 1.45(4) . ?
Cl41 O414 1.45(2) . ?
Cl51 O514 1.34(3) . ?
Cl51 O511 1.38(2) . ?
Cl51 O513 1.38(3) . ?
Cl51 O512 1.42(3) . ?
Cl61 O612 1.34(3) . ?
Cl61 O614 1.36(3) . ?
Cl61 O613 1.40(2) . ?
Cl61 O611 1.55(3) . ?

loop_
_geom_torsion_atom_site_label_1
_geom_torsion_atom_site_label_2
_geom_torsion_atom_site_label_3
_geom_torsion_atom_site_label_4
_geom_torsion
_geom_torsion_site_symmetry_1
_geom_torsion_site_symmetry_2
_geom_torsion_site_symmetry_3
_geom_torsion_site_symmetry_4
_geom_torsion_publ_flag
N15 Cu1 N12 C113 3(4) . . . . ?
N13 Cu1 N12 C113 -90.6(18) . . . . ?
N11 Cu1 N12 C113 90.4(18) . . . . ?
O111 Cu1 N12 C113 175.9(19) . . . . ?
N15 Cu1 N12 C17 124(3) . . . . ?
N13 Cu1 N12 C17 30.2(16) . . . . ?
N11 Cu1 N12 C17 -148.8(16) . . . . ?
O111 Cu1 N12 C17 -63.4(16) . . . . ?
N15 Cu1 N12 C16 -120(3) . . . . ?
N13 Cu1 N12 C16 146.2(15) . . . . ?
N11 Cu1 N12 C16 -32.8(14) . . . . ?
O111 Cu1 N12 C16 52.6(15) . . . . ?
N13 Cu1 N15 C129 59(12) . . . . ?
N11 Cu1 N15 C129 -117(12) . . . . ?
N12 Cu1 N15 C129 -33(14) . . . . ?
O111 Cu1 N15 C129 155(12) . . . . ?
N25 Cu2 N22 C26 -124(3) . . . . ?
N21 Cu2 N22 C26 -31.8(16) . . . . ?
N23 Cu2 N22 C26 147.9(17) . . . . ?
O211 Cu2 N22 C26 61.9(17) . . . . ?
N25 Cu2 N22 C213 -1(4) . . . . ?
N21 Cu2 N22 C213 91.2(16) . . . . ?
N23 Cu2 N22 C213 -89.1(16) . . . . ?
O211 Cu2 N22 C213 -175.2(16) . . . . ?
N25 Cu2 N22 C27 119(3) . . . . ?
N21 Cu2 N22 C27 -149.2(16) . . . . ?
N23 Cu2 N22 C27 30.5(16) . . . . ?
O211 Cu2 N22 C27 -55.5(17) . . . . ?
N21 Cu2 N25 C229 79(15) . . . . ?
N23 Cu2 N25 C229 -105(15) . . . . ?
N22 Cu2 N25 C229 169(14) . . . . ?
O211 Cu2 N25 C229 -17(15) . . . . ?
N31 Cu3 N32 C36 -34.3(17) . . . . ?
N33 Cu3 N32 C36 146.7(17) . . . . ?
N35 Cu3 N32 C36 -120(3) . . . . ?
O311 Cu3 N32 C36 62.6(17) . . . . ?
N31 Cu3 N32 C313 87.7(17) . . . . ?
N33 Cu3 N32 C313 -91.3(17) . . . . ?
N35 Cu3 N32 C313 2(4) . . . . ?
O311 Cu3 N32 C313 -175.3(17) . . . . ?
N31 Cu3 N32 C37 -150.0(16) . . . . ?
N33 Cu3 N32 C37 31.0(15) . . . . ?
N35 Cu3 N32 C37 124(3) . . . . ?
O311 Cu3 N32 C37 -53.1(16) . . . . ?
N31 Cu3 N35 C329 -96(10) . . . . ?
N33 Cu3 N35 C329 79(10) . . . . ?
N32 Cu3 N35 C329 -11(12) . . . . ?
O311 Cu3 N35 C329 166(10) . . . . ?
N15 Cu1 N11 C11 -0.1(13) . . . . ?
N13 Cu1 N11 C11 -165(3) . . . . ?
N12 Cu1 N11 C11 -160.2(12) . . . . ?
O111 Cu1 N11 C11 103.2(12) . . . . ?
N15 Cu1 N11 C15 175.8(12) . . . . ?
N13 Cu1 N11 C15 11(4) . . . . ?
N12 Cu1 N11 C15 15.7(10) . . . . ?
O111 Cu1 N11 C15 -80.9(11) . . . . ?
C15 N11 C11 C12 0.0 . . . . ?
Cu1 N11 C11 C12 175.7(13) . . . . ?
N11 C11 C12 C13 0.0 . . . . ?
C11 C12 C13 C14 0.0 . . . . ?
C12 C13 C14 C15 0.0 . . . . ?
C13 C14 C15 N11 0.0 . . . . ?
C13 C14 C15 C16 174(2) . . . . ?
C11 N11 C15 C14 0.0 . . . . ?
Cu1 N11 C15 C14 -176.1(12) . . . . ?
C11 N11 C15 C16 -174.6(18) . . . . ?
Cu1 N11 C15 C16 9.3(17) . . . . ?
C14 C15 C16 N12 144.6(16) . . . . ?
N11 C15 C16 N12 -41(2) . . . . ?
C113 N12 C16 C15 -76(3) . . . . ?
C17 N12 C16 C15 153(2) . . . . ?
Cu1 N12 C16 C15 49(2) . . . . ?
C113 N12 C17 C18 87(3) . . . . ?
C16 N12 C17 C18 -141(2) . . . . ?
Cu1 N12 C17 C18 -37(2) . . . . ?
N15 Cu1 N13 C18 -179.6(10) . . . . ?
N11 Cu1 N13 C18 -15(4) . . . . ?
N12 Cu1 N13 C18 -19.4(9) . . . . ?
O111 Cu1 N13 C18 76.4(10) . . . . ?
N15 Cu1 N13 C112 4.7(14) . . . . ?
N11 Cu1 N13 C112 170(3) . . . . ?
N12 Cu1 N13 C112 164.9(13) . . . . ?
O111 Cu1 N13 C112 -99.4(12) . . . . ?
C112 N13 C18 C19 0.0 . . . . ?
Cu1 N13 C18 C19 -176.1(12) . . . . ?
C112 N13 C18 C17 177.9(19) . . . . ?
Cu1 N13 C18 C17 1.8(16) . . . . ?
N12 C17 C18 C19 -155.4(17) . . . . ?
N12 C17 C18 N13 27(3) . . . . ?
N13 C18 C19 C110 0.0 . . . . ?
C17 C18 C19 C110 -178(2) . . . . ?
C18 C19 C110 C111 0.0 . . . . ?
C19 C110 C111 C112 0.0 . . . . ?
C110 C111 C112 N13 0.0 . . . . ?
C18 N13 C112 C111 0.0 . . . . ?
Cu1 N13 C112 C111 175.4(14) . . . . ?
C124 C118 C119 C120 -178(3) . . . . ?
C117 C118 C119 C120 4(5) . . . . ?
C118 C119 C120 C121 -5(5) . . . . ?
C119 C120 C121 C122 2(4) . . . . ?
C17 N12 C113 C114 -120.5(17) . . . . ?
C16 N12 C113 C114 108(2) . . . . ?
Cu1 N12 C113 C114 -7(2) . . . . ?
C17 N12 C113 C122 61(2) . . . . ?
C16 N12 C113 C122 -71(3) . . . . ?
Cu1 N12 C113 C122 174.9(10) . . . . ?
C122 C113 C114 C115 0.0 . . . . ?
N12 C113 C114 C115 -178(2) . . . . ?
C113 C114 C115 C116 0.0 . . . . ?
C114 C115 C116 C117 0.0 . . . . ?
C114 C115 C116 C123 177(3) . . . . ?
C115 C116 C117 C122 0.0 . . . . ?
C123 C116 C117 C122 -177(3) . . . . ?
C115 C116 C117 C118 179(2) . . . . ?
C123 C116 C117 C118 2(3) . . . . ?
C124 C118 C117 C116 3(4) . . . . ?
C119 C118 C117 C116 -179(2) . . . . ?
C124 C118 C117 C122 -178(3) . . . . ?
C119 C118 C117 C122 0(4) . . . . ?
C116 C117 C122 C113 0.0 . . . . ?
C118 C117 C122 C113 -179(2) . . . . ?
C116 C117 C122 C121 176(2) . . . . ?
C118 C117 C122 C121 -3(3) . . . . ?
C114 C113 C122 C117 0.0 . . . . ?
N12 C113 C122 C117 178(2) . . . . ?
C114 C113 C122 C121 -176(2) . . . . ?
N12 C113 C122 C121 2(2) . . . . ?
C120 C121 C122 C117 2(3) . . . . ?
C120 C121 C122 C113 177.8(19) . . . . ?
C124 N14 C123 O11 174(3) . . . . ?
C125 N14 C123 O11 4(5) . . . . ?
C124 N14 C123 C116 -13(5) . . . . ?
C125 N14 C123 C116 177(3) . . . . ?
C117 C116 C123 O11 176(3) . . . . ?
C115 C116 C123 O11 -1(5) . . . . ?
C117 C116 C123 N14 3(4) . . . . ?
C115 C116 C123 N14 -174(2) . . . . ?
C123 N14 C124 O12 -169(3) . . . . ?
C125 N14 C124 O12 1(5) . . . . ?
C123 N14 C124 C118 17(6) . . . . ?
C125 N14 C124 C118 -174(3) . . . . ?
C119 C118 C124 O12 -3(7) . . . . ?
C117 C118 C124 O12 175(4) . . . . ?
C119 C118 C124 N14 170(3) . . . . ?
C117 C118 C124 N14 -12(6) . . . . ?
C124 N14 C125 C126 -80(4) . . . . ?
C123 N14 C125 C126 90(3) . . . . ?
N14 C125 C126 C127 -167(2) . . . . ?
C125 C126 C127 C128 72(4) . . . . ?
Cu1 N15 C129 C130 138(26) . . . . ?
N25 Cu2 N21 C21 -5.1(12) . . . . ?
N23 Cu2 N21 C21 -168(3) . . . . ?
N22 Cu2 N21 C21 -166.9(12) . . . . ?
O211 Cu2 N21 C21 101.2(11) . . . . ?
N25 Cu2 N21 C25 179.5(10) . . . . ?
N23 Cu2 N21 C25 16(3) . . . . ?
N22 Cu2 N21 C25 17.7(10) . . . . ?
O211 Cu2 N21 C25 -74.2(10) . . . . ?
C25 N21 C21 C22 0.0 . . . . ?
Cu2 N21 C21 C22 -175.2(13) . . . . ?
N21 C21 C22 C23 0.0 . . . . ?
C21 C22 C23 C24 0.0 . . . . ?
C22 C23 C24 C25 0.0 . . . . ?
C23 C24 C25 N21 0.0 . . . . ?
C23 C24 C25 C26 172(2) . . . . ?
C21 N21 C25 C24 0.0 . . . . ?
Cu2 N21 C25 C24 175.7(11) . . . . ?
C21 N21 C25 C26 -173.8(18) . . . . ?
Cu2 N21 C25 C26 1.8(16) . . . . ?
C213 N22 C26 C25 -79(3) . . . . ?
C27 N22 C26 C25 156(2) . . . . ?
Cu2 N22 C26 C25 44(3) . . . . ?
C24 C25 C26 N22 155.2(17) . . . . ?
N21 C25 C26 N22 -32(3) . . . . ?
C26 N22 C27 C28 -155(2) . . . . ?
C213 N22 C27 C28 78(2) . . . . ?
Cu2 N22 C27 C28 -45(2) . . . . ?
N25 Cu2 N23 C28 -173.5(10) . . . . ?
N21 Cu2 N23 C28 -11(3) . . . . ?
N22 Cu2 N23 C28 -11.7(10) . . . . ?
O211 Cu2 N23 C28 81.0(10) . . . . ?
N25 Cu2 N23 C212 4.4(12) . . . . ?
N21 Cu2 N23 C212 167(3) . . . . ?
N22 Cu2 N23 C212 166.2(12) . . . . ?
O211 Cu2 N23 C212 -101.0(11) . . . . ?
C212 N23 C28 C29 0.0 . . . . ?
Cu2 N23 C28 C29 178.1(12) . . . . ?
C212 N23 C28 C27 169.2(19) . . . . ?
Cu2 N23 C28 C27 -12.7(18) . . . . ?
N22 C27 C28 C29 -153.4(15) . . . . ?
N22 C27 C28 N23 38(2) . . . . ?
N23 C28 C29 C210 0.0 . . . . ?
C27 C28 C29 C210 -168(2) . . . . ?
C28 C29 C210 C211 0.0 . . . . ?
C29 C210 C211 C212 0.0 . . . . ?
C210 C211 C212 N23 0.0 . . . . ?
C28 N23 C212 C211 0.0 . . . . ?
Cu2 N23 C212 C211 -177.8(14) . . . . ?
C217 C218 C219 C220 -8(4) . . . . ?
C224 C218 C219 C220 176(3) . . . . ?
C218 C219 C220 C221 10(4) . . . . ?
C219 C220 C221 C222 -6(4) . . . . ?
C220 C221 C222 C213 -176(2) . . . . ?
C220 C221 C222 C217 -1(3) . . . . ?
C217 C222 C213 C214 0.0 . . . . ?
C221 C222 C213 C214 175(2) . . . . ?
C217 C222 C213 N22 -177.5(19) . . . . ?
C221 C222 C213 N22 -3(2) . . . . ?
C26 N22 C213 C214 122.4(18) . . . . ?
C27 N22 C213 C214 -111.0(19) . . . . ?
Cu2 N22 C213 C214 6.4(19) . . . . ?
C26 N22 C213 C222 -60(2) . . . . ?
C27 N22 C213 C222 67(2) . . . . ?
Cu2 N22 C213 C222 -176.0(9) . . . . ?
C222 C213 C214 C215 0.0 . . . . ?
N22 C213 C214 C215 177.7(18) . . . . ?
C213 C214 C215 C216 0.0 . . . . ?
C214 C215 C216 C217 0.0 . . . . ?
C214 C215 C216 C223 179(3) . . . . ?
C219 C218 C217 C216 -180(2) . . . . ?
C224 C218 C217 C216 -4(4) . . . . ?
C219 C218 C217 C222 0(4) . . . . ?
C224 C218 C217 C222 175(3) . . . . ?
C215 C216 C217 C218 180(2) . . . . ?
C223 C216 C217 C218 1(3) . . . . ?
C215 C216 C217 C222 0.0 . . . . ?
C223 C216 C217 C222 -179(3) . . . . ?
C213 C222 C217 C218 -180(2) . . . . ?
C221 C222 C217 C218 5(3) . . . . ?
C213 C222 C217 C216 0.0 . . . . ?
C221 C222 C217 C216 -175.8(18) . . . . ?
C215 C216 C223 O21 7(5) . . . . ?
C217 C216 C223 O21 -174(3) . . . . ?
C215 C216 C223 N24 176(3) . . . . ?
C217 C216 C223 N24 -5(5) . . . . ?
C224 N24 C223 O21 -177(3) . . . . ?
C225 N24 C223 O21 -3(5) . . . . ?
C224 N24 C223 C216 12(6) . . . . ?
C225 N24 C223 C216 -173(3) . . . . ?
C223 N24 C224 O22 169(3) . . . . ?
C225 N24 C224 O22 -6(5) . . . . ?
C223 N24 C224 C218 -14(5) . . . . ?
C225 N24 C224 C218 171(3) . . . . ?
C219 C218 C224 O22 3(6) . . . . ?
C217 C218 C224 O22 -173(3) . . . . ?
C219 C218 C224 N24 -173(3) . . . . ?
C217 C218 C224 N24 11(6) . . . . ?
C224 N24 C225 C226 98(3) . . . . ?
C223 N24 C225 C226 -77(4) . . . . ?
N24 C225 C226 C227 162(3) . . . . ?
C225 C226 C227 C228 -96(4) . . . . ?
Cu2 N25 C229 C230 -169(12) . . . . ?
N33 Cu3 N31 C31 -168(3) . . . . ?
N35 Cu3 N31 C31 -9.7(13) . . . . ?
N32 Cu3 N31 C31 -172.2(12) . . . . ?
O311 Cu3 N31 C31 94.7(12) . . . . ?
N33 Cu3 N31 C35 23(4) . . . . ?
N35 Cu3 N31 C35 -178.9(10) . . . . ?
N32 Cu3 N31 C35 18.5(9) . . . . ?
O311 Cu3 N31 C35 -74.6(9) . . . . ?
C35 N31 C31 C32 0.0 . . . . ?
Cu3 N31 C31 C32 -168.3(14) . . . . ?
N31 C31 C32 C33 0.0 . . . . ?
C31 C32 C33 C34 0.0 . . . . ?
C32 C33 C34 C35 0.0 . . . . ?
C33 C34 C35 N31 0.0 . . . . ?
C33 C34 C35 C36 166(2) . . . . ?
C31 N31 C35 C34 0.0 . . . . ?
Cu3 N31 C35 C34 170.6(11) . . . . ?
C31 N31 C35 C36 -166.9(19) . . . . ?
Cu3 N31 C35 C36 3.7(17) . . . . ?
C34 C35 C36 N32 158.6(17) . . . . ?
N31 C35 C36 N32 -35(3) . . . . ?
C313 N32 C36 C35 -80(3) . . . . ?
C37 N32 C36 C35 154(2) . . . . ?
Cu3 N32 C36 C35 43(2) . . . . ?
C36 N32 C37 C38 -149(2) . . . . ?
C313 N32 C37 C38 83(2) . . . . ?
Cu3 N32 C37 C38 -42(2) . . . . ?
N31 Cu3 N33 C38 -19(4) . . . . ?
N35 Cu3 N33 C38 -177.1(11) . . . . ?
N32 Cu3 N33 C38 -14.8(11) . . . . ?
O311 Cu3 N33 C38 79.6(11) . . . . ?
N31 Cu3 N33 C312 155(3) . . . . ?
N35 Cu3 N33 C312 -2.9(12) . . . . ?
N32 Cu3 N33 C312 159.4(11) . . . . ?
O311 Cu3 N33 C312 -106.2(11) . . . . ?
C312 N33 C38 C39 0.0 . . . . ?
Cu3 N33 C38 C39 174.4(12) . . . . ?
C312 N33 C38 C37 179.4(18) . . . . ?
Cu3 N33 C38 C37 -6.2(17) . . . . ?
N32 C37 C38 N33 33(2) . . . . ?
N32 C37 C38 C39 -148.0(16) . . . . ?
N33 C38 C39 C310 0.0 . . . . ?
C37 C38 C39 C310 -179(2) . . . . ?
C38 C39 C310 C311 0.0 . . . . ?
C39 C310 C311 C312 0.0 . . . . ?
C310 C311 C312 N33 0.0 . . . . ?
C38 N33 C312 C311 0.0 . . . . ?
Cu3 N33 C312 C311 -174.1(13) . . . . ?
C324 C318 C319 C320 176(3) . . . . ?
C317 C318 C319 C320 5(4) . . . . ?
C318 C319 C320 C321 -3(4) . . . . ?
C319 C320 C321 C322 3(4) . . . . ?
C320 C321 C322 C313 -180(2) . . . . ?
C320 C321 C322 C317 -6(4) . . . . ?
C317 C322 C313 C314 0.0 . . . . ?
C321 C322 C313 C314 174(2) . . . . ?
C317 C322 C313 N32 -177(2) . . . . ?
C321 C322 C313 N32 -3(2) . . . . ?
C36 N32 C313 C314 121.8(18) . . . . ?
C37 N32 C313 C314 -111.6(19) . . . . ?
Cu3 N32 C313 C314 8(2) . . . . ?
C36 N32 C313 C322 -61(2) . . . . ?
C37 N32 C313 C322 66(2) . . . . ?
Cu3 N32 C313 C322 -174.7(10) . . . . ?
C322 C313 C314 C315 0.0 . . . . ?
N32 C313 C314 C315 177.7(18) . . . . ?
C313 C314 C315 C316 0.0 . . . . ?
C314 C315 C316 C317 0.0 . . . . ?
C314 C315 C316 C323 -176(2) . . . . ?
C315 C316 C317 C322 0.0 . . . . ?
C323 C316 C317 C322 176(2) . . . . ?
C315 C316 C317 C318 179(2) . . . . ?
C323 C316 C317 C318 -6(2) . . . . ?
C313 C322 C317 C316 0.0 . . . . ?
C321 C322 C317 C316 -174(2) . . . . ?
C313 C322 C317 C318 -179.0(18) . . . . ?
C321 C322 C317 C318 7(2) . . . . ?
C324 C318 C317 C316 2(3) . . . . ?
C319 C318 C317 C316 174.6(16) . . . . ?
C324 C318 C317 C322 -178.7(19) . . . . ?
C319 C318 C317 C322 -7(3) . . . . ?
C324 N34 C323 O31 -177(3) . . . . ?
C325 N34 C323 O31 3(4) . . . . ?
C324 N34 C323 C316 2(4) . . . . ?
C325 N34 C323 C316 -178(2) . . . . ?
C317 C316 C323 O31 -178(2) . . . . ?
C315 C316 C323 O31 -3(4) . . . . ?
C317 C316 C323 N34 3(3) . . . . ?
C315 C316 C323 N34 179(2) . . . . ?
C323 N34 C324 O32 172(3) . . . . ?
C325 N34 C324 O32 -8(4) . . . . ?
C323 N34 C324 C318 -6(5) . . . . ?
C325 N34 C324 C318 174(3) . . . . ?
C319 C318 C324 O32 15(5) . . . . ?
C317 C318 C324 O32 -174(3) . . . . ?
C319 C318 C324 N34 -168(3) . . . . ?
C317 C318 C324 N34 3(4) . . . . ?
C323 N34 C325 C326 -91(3) . . . . ?
C324 N34 C325 C326 89(4) . . . . ?
N34 C325 C326 C327 159(3) . . . . ?
C325 C326 C327 C328 -77(4) . . . . ?
Cu3 N35 C329 C330 139(26) . . . . ?
O114 Cl11 O111 Cu1 36(3) . . . . ?
O113 Cl11 O111 Cu1 171.5(18) . . . . ?
O112 Cl11 O111 Cu1 -77(2) . . . . ?
N15 Cu1 O111 Cl11 -58(2) . . . . ?
N13 Cu1 O111 Cl11 38(2) . . . . ?
N11 Cu1 O111 Cl11 -155(2) . . . . ?
N12 Cu1 O111 Cl11 124(2) . . . . ?
O213 Cl21 O211 Cu2 -164.7(16) . . . . ?
O212 Cl21 O211 Cu2 -26(3) . . . . ?
O214 Cl21 O211 Cu2 78(2) . . . . ?
N25 Cu2 O211 Cl21 58(2) . . . . ?
N21 Cu2 O211 Cl21 -39.8(19) . . . . ?
N23 Cu2 O211 Cl21 154.4(19) . . . . ?
N22 Cu2 O211 Cl21 -123.8(19) . . . . ?
O314 Cl31 O311 Cu3 -45(3) . . . . ?
O313 Cl31 O311 Cu3 -165.8(15) . . . . ?
O312 Cl31 O311 Cu3 78.0(19) . . . . ?
N31 Cu3 O311 Cl31 -35.3(18) . . . . ?
N33 Cu3 O311 Cl31 157.6(18) . . . . ?
N35 Cu3 O311 Cl31 59.1(19) . . . . ?
N32 Cu3 O311 Cl31 -121.8(18) . . . . ?
